data_4037696
loop_
_publ_author_name
'Chang, Meng-Yang'
'Tsai, Yu-Lin'
'Chang, Yu-Lun'

_publ_section_title
;
 Gram-Scale Synthesis of 3-Sulfonyl Flavanones.
;
_journal_name_full 'The Journal of organic chemistry'
_journal_paper_doi 10.1021/acs.joc.9b02980
_journal_year 2019
_chemical_formula_sum 'C23 H19 F O6 S'
_chemical_formula_weight 442.44
_space_group_crystal_system monoclinic
_space_group_IT_number 14
_space_group_name_Hall '-P 2ybc'
_space_group_name_H-M_alt 'P 1 21/c 1'
_atom_sites_solution_hydrogens geom
_audit_creation_method SHELXL-2014/6
_cell_angle_alpha 90
_cell_angle_beta 93.216(4)
_cell_angle_gamma 90
_cell_formula_units_Z 4
_cell_length_a 20.5754(16)
_cell_length_b 11.9457(8)
_cell_length_c 8.2774(6)
_cell_measurement_reflns_used 5003
_cell_measurement_temperature 100(2)
_cell_measurement_theta_max 26.2880
_cell_measurement_theta_min 2.9747
_cell_volume 2031.3(3)
_computing_cell_refinement 'SAINT V8.34A (Bruker AXS Inc., 2013)'
_computing_data_collection 'Bruker APEX2'
_computing_data_reduction 'SAINT V8.34A (Bruker AXS Inc., 2013)'
_computing_molecular_graphics 'Bruker SHELXTL'
_computing_publication_material 'Bruker SHELXTL'
_computing_structure_refinement 'SHELXL-2014/6 (Sheldrick, 2014)'
_diffrn_ambient_temperature 100(2)
_diffrn_detector_area_resol_mean 8.3333
_diffrn_measured_fraction_theta_full 1.000
_diffrn_measured_fraction_theta_max 0.990
_diffrn_measurement_device_type 'Bruker APEX-II CCD'
_diffrn_measurement_method '\f and \w scans'
_diffrn_radiation_type MoK\a
_diffrn_radiation_wavelength 0.71073
_diffrn_reflns_av_R_equivalents 0.0468
_diffrn_reflns_av_unetI/netI 0.0419
_diffrn_reflns_Laue_measured_fraction_full 1.000
_diffrn_reflns_Laue_measured_fraction_max 0.990
_diffrn_reflns_limit_h_max 25
_diffrn_reflns_limit_h_min -25
_diffrn_reflns_limit_k_max 14
_diffrn_reflns_limit_k_min -14
_diffrn_reflns_limit_l_max 10
_diffrn_reflns_limit_l_min -10
_diffrn_reflns_number 16024
_diffrn_reflns_point_group_measured_fraction_full 1.000
_diffrn_reflns_point_group_measured_fraction_max 0.990
_diffrn_reflns_theta_full 25.242
_diffrn_reflns_theta_max 26.478
_diffrn_reflns_theta_min 0.991
_exptl_absorpt_coefficient_mu 0.208
_exptl_absorpt_correction_T_max 0.9485
_exptl_absorpt_correction_T_min 0.7484
_exptl_absorpt_correction_type multi-scan
_exptl_absorpt_process_details 'SADABS V2014/4 (Bruker AXS Inc.)'
_exptl_crystal_colour Colorless
_exptl_crystal_density_diffrn 1.447
_exptl_crystal_density_meas ?
_exptl_crystal_density_method 'not measured'
_exptl_crystal_description Lump
_exptl_crystal_F_000 920
_exptl_crystal_size_max 0.15
_exptl_crystal_size_mid 0.13
_exptl_crystal_size_min 0.10
_refine_diff_density_max 0.336
_refine_diff_density_min -0.384
_refine_diff_density_rms 0.051
_refine_ls_extinction_method none
_refine_ls_goodness_of_fit_ref 1.056
_refine_ls_hydrogen_treatment constr
_refine_ls_matrix_type full
_refine_ls_number_parameters 282
_refine_ls_number_reflns 4167
_refine_ls_number_restraints 0
_refine_ls_restrained_S_all 1.056
_refine_ls_R_factor_all 0.0489
_refine_ls_R_factor_gt 0.0380
_refine_ls_shift/su_max 0.001
_refine_ls_shift/su_mean 0.000
_refine_ls_structure_factor_coef Fsqd
_refine_ls_weighting_details 'w=1/[\s^2^(Fo^2^)+(0.0447P)^2^+0.5714P] where P=(Fo^2^+2Fc^2^)/3'
_refine_ls_weighting_scheme calc
_refine_ls_wR_factor_gt 0.0921
_refine_ls_wR_factor_ref 0.0997
_reflns_Friedel_coverage 0.000
_reflns_number_gt 3447
_reflns_number_total 4167
_reflns_threshold_expression 'I > 2\s(I)'
_cod_data_source_file jo9b02980_si_001.cif
_cod_data_source_block 171120LT
_cod_depositor_comments
;
The following automatic conversions were performed:

data item '_exptl_crystal_density_meas' value 'not measured' was
changed to '?' -- the value is perceived as not measured.

Automatic conversion script
Id: cif_fix_values 7556 2019-12-06 15:28:31Z antanas 
;
_cod_original_sg_symbol_H-M 'P 21/c'
_cod_database_code 4037696
_shelx_space_group_comment
;
The symmetry employed for this shelxl refinement is uniquely defined
by the following loop, which should always be used as a source of
symmetry information in preference to the above space-group names.
They are only intended as comments.
;
_shelxl_version_number 2014/6

loop_
_space_group_symop_operation_xyz
'x, y, z'
'-x, y+1/2, -z+1/2'
'-x, -y, -z'
'x, -y-1/2, z-1/2'

loop_
_atom_site_label
_atom_site_type_symbol
_atom_site_fract_x
_atom_site_fract_y
_atom_site_fract_z
_atom_site_U_iso_or_equiv
_atom_site_adp_type
_atom_site_occupancy
_atom_site_site_symmetry_order
_atom_site_calc_flag
_atom_site_refinement_flags_posn
_atom_site_refinement_flags_adp
S1 S 0.17415(2) 0.61173(3) 0.27270(5) 0.02065(12) Uani 1 1 d . .
F1 F -0.05823(6) 0.84818(12) 0.02261(19) 0.0601(4) Uani 1 1 d . .
O1 O 0.45517(6) 0.61034(10) -0.40364(13) 0.0240(3) Uani 1 1 d . .
O2 O 0.21340(6) 0.68719(10) 0.37334(14) 0.0263(3) Uani 1 1 d . .
O3 O 0.15679(6) 0.50474(10) 0.33654(15) 0.0292(3) Uani 1 1 d . .
O4 O 0.14547(6) 0.47148(10) -0.07401(15) 0.0288(3) Uani 1 1 d . .
O5 O 0.31204(5) 0.50037(9) 0.21942(13) 0.0190(3) Uani 1 1 d . .
O6 O 0.50278(5) 0.64278(10) -0.11498(13) 0.0257(3) Uani 1 1 d . .
C1 C -0.00489(9) 0.79297(18) 0.0843(3) 0.0383(5) Uani 1 1 d . .
C2 C -0.00867(9) 0.67929(18) 0.1071(3) 0.0427(5) Uani 1 1 d . .
H16 H -0.0482 0.6403 0.0828 0.051 Uiso 1 1 calc R U
C3 C 0.04640(9) 0.62276(16) 0.1664(3) 0.0341(5) Uani 1 1 d . .
H17 H 0.0454 0.5440 0.1816 0.041 Uiso 1 1 calc R U
C4 C 0.10300(8) 0.68280(14) 0.2033(2) 0.0228(4) Uani 1 1 d . .
C5 C 0.21683(7) 0.58953(13) 0.08719(19) 0.0177(3) Uani 1 1 d . .
H15 H 0.2037 0.6500 0.0085 0.021 Uiso 1 1 calc R U
C6 C 0.29005(8) 0.59565(13) 0.12221(19) 0.0178(3) Uani 1 1 d . .
H2 H 0.2993 0.6645 0.1882 0.021 Uiso 1 1 calc R U
C7 C 0.32934(8) 0.60400(12) -0.02788(19) 0.0168(3) Uani 1 1 d . .
C8 C 0.39637(8) 0.62310(13) -0.00066(19) 0.0187(3) Uani 1 1 d . .
H10 H 0.4140 0.6338 0.1067 0.022 Uiso 1 1 calc R U
C9 C 0.43705(8) 0.62647(13) -0.12813(19) 0.0193(3) Uani 1 1 d . .
C10 C 0.41039(8) 0.61050(12) -0.28761(18) 0.0178(3) Uani 1 1 d . .
C11 C 0.43122(9) 0.58296(17) -0.56427(19) 0.0295(4) Uani 1 1 d . .
H6 H 0.4113 0.5084 -0.5647 0.044 Uiso 1 1 calc R U
H1 H 0.4673 0.5833 -0.6366 0.044 Uiso 1 1 calc R U
H7 H 0.3986 0.6383 -0.6017 0.044 Uiso 1 1 calc R U
C12 C 0.05061(9) 0.85447(16) 0.1218(2) 0.0342(5) Uani 1 1 d . .
H19 H 0.0512 0.9333 0.1066 0.041 Uiso 1 1 calc R U
C13 C 0.10540(9) 0.79809(15) 0.1821(2) 0.0268(4) Uani 1 1 d . .
H18 H 0.1445 0.8379 0.2088 0.032 Uiso 1 1 calc R U
C14 C 0.19437(8) 0.47709(14) 0.01555(19) 0.0202(3) Uani 1 1 d . .
C15 C 0.23514(8) 0.38096(13) 0.06562(19) 0.0192(3) Uani 1 1 d . .
C16 C 0.29196(8) 0.39666(13) 0.16339(18) 0.0181(3) Uani 1 1 d . .
C17 C 0.53253(8) 0.65247(16) 0.04518(19) 0.0246(4) Uani 1 1 d . .
H3 H 0.5163 0.7198 0.0971 0.037 Uiso 1 1 calc R U
H5 H 0.5799 0.6578 0.0393 0.037 Uiso 1 1 calc R U
H4 H 0.5218 0.5864 0.1086 0.037 Uiso 1 1 calc R U
C18 C 0.34428(8) 0.59592(13) -0.31513(19) 0.0194(3) Uani 1 1 d . .
H9 H 0.3261 0.5884 -0.4227 0.023 Uiso 1 1 calc R U
C19 C 0.30375(8) 0.59214(13) -0.18448(19) 0.0193(3) Uani 1 1 d . .
H8 H 0.2582 0.5813 -0.2041 0.023 Uiso 1 1 calc R U
C20 C 0.33028(8) 0.30609(14) 0.21403(19) 0.0229(4) Uani 1 1 d . .
H14 H 0.3694 0.3175 0.2783 0.028 Uiso 1 1 calc R U
C21 C 0.31075(9) 0.19936(14) 0.1698(2) 0.0269(4) Uani 1 1 d . .
H13 H 0.3365 0.1371 0.2055 0.032 Uiso 1 1 calc R U
C22 C 0.25401(9) 0.18129(15) 0.0739(2) 0.0277(4) Uani 1 1 d . .
H12 H 0.2410 0.1073 0.0450 0.033 Uiso 1 1 calc R U
C23 C 0.21676(9) 0.27133(14) 0.0209(2) 0.0239(4) Uani 1 1 d . .
H11 H 0.1784 0.2593 -0.0461 0.029 Uiso 1 1 calc R U

loop_
_atom_site_aniso_label
_atom_site_aniso_U_11
_atom_site_aniso_U_22
_atom_site_aniso_U_33
_atom_site_aniso_U_23
_atom_site_aniso_U_13
_atom_site_aniso_U_12
S1 0.0179(2) 0.0209(2) 0.0237(2) -0.00003(16) 0.00570(16) -0.00054(16)
F1 0.0232(7) 0.0608(9) 0.0952(11) -0.0011(8) -0.0071(7) 0.0183(6)
O1 0.0218(6) 0.0353(7) 0.0151(6) -0.0034(5) 0.0032(5) -0.0016(5)
O2 0.0221(6) 0.0309(7) 0.0259(6) -0.0064(5) 0.0025(5) -0.0018(5)
O3 0.0303(7) 0.0244(7) 0.0341(7) 0.0058(5) 0.0122(6) -0.0008(5)
O4 0.0199(7) 0.0298(7) 0.0357(7) -0.0007(5) -0.0072(5) -0.0030(5)
O5 0.0192(6) 0.0170(6) 0.0205(6) 0.0020(4) -0.0007(5) -0.0021(5)
O6 0.0153(6) 0.0441(8) 0.0179(6) -0.0029(5) 0.0015(5) -0.0056(5)
C1 0.0182(10) 0.0420(12) 0.0547(13) -0.0029(10) 0.0001(9) 0.0106(8)
C2 0.0163(10) 0.0435(13) 0.0682(15) -0.0088(11) 0.0020(9) -0.0028(9)
C3 0.0205(9) 0.0280(10) 0.0546(12) -0.0045(9) 0.0077(9) -0.0037(8)
C4 0.0171(8) 0.0239(9) 0.0280(9) -0.0028(7) 0.0069(7) 0.0008(7)
C5 0.0151(8) 0.0174(8) 0.0208(8) 0.0021(6) 0.0023(6) -0.0010(6)
C6 0.0170(8) 0.0159(8) 0.0203(8) 0.0013(6) 0.0011(6) -0.0009(6)
C7 0.0162(8) 0.0134(8) 0.0209(8) 0.0013(6) 0.0016(6) -0.0005(6)
C8 0.0183(8) 0.0207(8) 0.0171(8) -0.0005(6) -0.0003(6) -0.0030(6)
C9 0.0160(8) 0.0208(8) 0.0210(8) -0.0015(6) 0.0006(6) -0.0031(6)
C10 0.0203(8) 0.0162(8) 0.0171(8) -0.0001(6) 0.0030(6) 0.0001(6)
C11 0.0304(10) 0.0424(11) 0.0159(8) -0.0051(8) 0.0012(7) 0.0026(8)
C12 0.0290(10) 0.0265(10) 0.0474(12) -0.0015(8) 0.0045(9) 0.0061(8)
C13 0.0198(9) 0.0261(9) 0.0347(10) -0.0037(8) 0.0040(7) -0.0007(7)
C14 0.0162(8) 0.0239(9) 0.0209(8) 0.0003(7) 0.0036(7) -0.0027(7)
C15 0.0178(8) 0.0197(8) 0.0205(8) -0.0006(6) 0.0046(6) -0.0023(6)
C16 0.0199(8) 0.0176(8) 0.0174(8) 0.0003(6) 0.0058(6) -0.0024(6)
C17 0.0160(8) 0.0375(10) 0.0199(8) -0.0043(7) -0.0017(6) -0.0021(7)
C18 0.0223(9) 0.0178(8) 0.0179(8) 0.0001(6) -0.0026(6) 0.0000(7)
C19 0.0154(8) 0.0171(8) 0.0251(8) 0.0017(7) -0.0011(7) -0.0011(6)
C20 0.0237(9) 0.0238(9) 0.0216(8) 0.0035(7) 0.0034(7) 0.0018(7)
C21 0.0329(10) 0.0198(9) 0.0284(9) 0.0044(7) 0.0068(8) 0.0052(7)
C22 0.0356(11) 0.0171(9) 0.0311(9) -0.0028(7) 0.0085(8) -0.0032(7)
C23 0.0234(9) 0.0238(9) 0.0248(8) -0.0041(7) 0.0034(7) -0.0049(7)

loop_
_atom_type_symbol
_atom_type_description
_atom_type_scat_dispersion_real
_atom_type_scat_dispersion_imag
_atom_type_scat_source
C C 0.0033 0.0016 'International Tables Vol C Tables 4.2.6.8 and 6.1.1.4'
H H 0.0000 0.0000 'International Tables Vol C Tables 4.2.6.8 and 6.1.1.4'
O O 0.0106 0.0060 'International Tables Vol C Tables 4.2.6.8 and 6.1.1.4'
F F 0.0171 0.0103 'International Tables Vol C Tables 4.2.6.8 and 6.1.1.4'
S S 0.1246 0.1234 'International Tables Vol C Tables 4.2.6.8 and 6.1.1.4'

loop_
_geom_angle_atom_site_label_1
_geom_angle_atom_site_label_2
_geom_angle_atom_site_label_3
_geom_angle
O3 S1 O2 119.09(8)
O3 S1 C4 109.26(8)
O2 S1 C4 108.38(8)
O3 S1 C5 108.71(7)
O2 S1 C5 107.18(7)
C4 S1 C5 103.02(8)
C10 O1 C11 116.28(13)
C16 O5 C6 116.11(12)
C9 O6 C17 117.07(12)
F1 C1 C2 118.81(19)
F1 C1 C12 117.93(19)
C2 C1 C12 123.26(19)
C1 C2 C3 118.63(19)
C1 C2 H16 120.7
C3 C2 H16 120.7
C2 C3 C4 119.07(18)
C2 C3 H17 120.5
C4 C3 H17 120.5
C3 C4 C13 121.33(17)
C3 C4 S1 119.67(14)
C13 C4 S1 118.97(13)
C6 C5 C14 113.01(13)
C6 C5 S1 110.50(11)
C14 C5 S1 107.68(10)
C6 C5 H15 108.5
C14 C5 H15 108.5
S1 C5 H15 108.5
O5 C6 C5 110.05(12)
O5 C6 C7 109.90(12)
C5 C6 C7 114.42(13)
O5 C6 H2 107.4
C5 C6 H2 107.4
C7 C6 H2 107.4
C19 C7 C8 119.18(14)
C19 C7 C6 124.61(15)
C8 C7 C6 116.19(14)
C9 C8 C7 120.88(15)
C9 C8 H10 119.6
C7 C8 H10 119.6
O6 C9 C8 125.63(14)
O6 C9 C10 115.13(13)
C8 C9 C10 119.24(15)
O1 C10 C18 125.56(14)
O1 C10 C9 114.49(14)
C18 C10 C9 119.96(14)
O1 C11 H6 109.5
O1 C11 H1 109.5
H6 C11 H1 109.5
O1 C11 H7 109.5
H6 C11 H7 109.5
H1 C11 H7 109.5
C1 C12 C13 118.04(18)
C1 C12 H19 121.0
C13 C12 H19 121.0
C12 C13 C4 119.64(17)
C12 C13 H18 120.2
C4 C13 H18 120.2
O4 C14 C15 124.64(15)
O4 C14 C5 120.39(15)
C15 C14 C5 114.97(14)
C16 C15 C23 118.77(15)
C16 C15 C14 120.33(14)
C23 C15 C14 120.86(16)
O5 C16 C20 116.37(15)
O5 C16 C15 122.76(14)
C20 C16 C15 120.83(15)
O6 C17 H3 109.5
O6 C17 H5 109.5
H3 C17 H5 109.5
O6 C17 H4 109.5
H3 C17 H4 109.5
H5 C17 H4 109.5
C10 C18 C19 120.05(15)
C10 C18 H9 120.0
C19 C18 H9 120.0
C7 C19 C18 120.61(15)
C7 C19 H8 119.7
C18 C19 H8 119.7
C21 C20 C16 119.18(17)
C21 C20 H14 120.4
C16 C20 H14 120.4
C20 C21 C22 121.14(16)
C20 C21 H13 119.4
C22 C21 H13 119.4
C23 C22 C21 119.62(16)
C23 C22 H12 120.2
C21 C22 H12 120.2
C22 C23 C15 120.43(17)
C22 C23 H11 119.8
C15 C23 H11 119.8

loop_
_geom_bond_atom_site_label_1
_geom_bond_atom_site_label_2
_geom_bond_distance
S1 O3 1.4359(12)
S1 O2 1.4434(13)
S1 C4 1.7606(18)
S1 C5 1.8305(15)
F1 C1 1.356(2)
O1 C10 1.3676(18)
O1 C11 1.430(2)
O4 C14 1.218(2)
O5 C16 1.3780(18)
O5 C6 1.4515(18)
O6 C9 1.3647(19)
O6 C17 1.4333(19)
C1 C2 1.374(3)
C1 C12 1.378(3)
C2 C3 1.385(3)
C2 H16 0.9500
C3 C4 1.387(2)
C3 H17 0.9500
C4 C13 1.390(2)
C5 C6 1.520(2)
C5 C14 1.529(2)
C5 H15 1.0000
C6 C7 1.523(2)
C6 H2 1.0000
C7 C19 1.379(2)
C7 C8 1.404(2)
C8 C9 1.384(2)
C8 H10 0.9500
C9 C10 1.414(2)
C10 C18 1.378(2)
C11 H6 0.9800
C11 H1 0.9800
C11 H7 0.9800
C12 C13 1.382(3)
C12 H19 0.9500
C13 H18 0.9500
C14 C15 1.468(2)
C15 C16 1.397(2)
C15 C23 1.407(2)
C16 C20 1.390(2)
C17 H3 0.9800
C17 H5 0.9800
C17 H4 0.9800
C18 C19 1.403(2)
C18 H9 0.9500
C19 H8 0.9500
C20 C21 1.380(2)
C20 H14 0.9500
C21 C22 1.392(3)
C21 H13 0.9500
C22 C23 1.378(3)
C22 H12 0.9500
C23 H11 0.9500
